data_7233502
loop_
_publ_author_name
'Engui Zhao'
'Jacky W. Y. Lam'
'Yuning Hong'
'Jianzhao Liu'
'Qian Peng'
'Jianhua Hao'
'Herman H. Y. Sung'
'Ian D. Williams'
'Ben Zhong Tang'

_publ_section_title
;
 How do substituents affect silole emission?
;
_journal_name_full 'Journal of Materials Chemistry C'
_journal_page_first 5661
_journal_page_last 5668
_journal_paper_doi 10.1039/C3TC30880D
_journal_volume 1
_journal_year 2013
_chemical_formula_moiety 'C28 H22 Si'
_chemical_formula_sum 'C28 H22 Si'
_chemical_formula_weight 386.55
_space_group_IT_number 14
_space_group_name_Hall '-P 2ybc'
_space_group_name_H-M_alt 'P 1 21/c 1'
_symmetry_cell_setting monoclinic
_symmetry_space_group_name_H-M 'P 1 21/c 1'
_atom_sites_solution_hydrogens geom
_atom_sites_solution_primary direct
_atom_sites_solution_secondary difmap
_cell_angle_alpha 90.00
_cell_angle_beta 108.130(2)
_cell_angle_gamma 90.00
_cell_formula_units_Z 4
_cell_length_a 9.29560(10)
_cell_length_b 16.8937(5)
_cell_length_c 14.1056(3)
_cell_measurement_reflns_used 7181
_cell_measurement_temperature 173.00(14)
_cell_measurement_theta_max 71.4442
_cell_measurement_theta_min 3.2938
_cell_volume 2105.13(8)
_computing_cell_refinement
;
CrysAlisPro, Agilent Technologies,
Version 1.171.35.19 (release 27-10-2011 CrysAlis171 .NET)
(compiled Oct 27 2011,15:02:11)
;
_computing_data_collection
;
CrysAlisPro, Agilent Technologies,
Version 1.171.35.19 (release 27-10-2011 CrysAlis171 .NET)
(compiled Oct 27 2011,15:02:11)
;
_computing_data_reduction
;
CrysAlisPro, Agilent Technologies,
Version 1.171.35.19 (release 27-10-2011 CrysAlis171 .NET)
(compiled Oct 27 2011,15:02:11)
;
_computing_molecular_graphics
;
O. V. Dolomanov, L. J. Bourhis, R. J. Gildea, J. A. K. Howard and H. Puschmann,
OLEX2: a complete structure solution, refinement and analysis program.
J. Appl. Cryst. (2009). 42, 339-341.
;
_computing_publication_material
;
O. V. Dolomanov, L. J. Bourhis, R. J. Gildea, J. A. K. Howard and H. Puschmann,
OLEX2: a complete structure solution, refinement and analysis program.
J. Appl. Cryst. (2009). 42, 339-341.
;
_computing_structure_refinement
;
XL, G.M. Sheldrick, Acta Cryst.
(2008). A64, 112-122
;
_computing_structure_solution 'SHELXS-97 (Sheldrick, 1990)'
_diffrn_ambient_temperature 173.00(14)
_diffrn_detector_area_resol_mean 15.9578
_diffrn_measured_fraction_theta_full 0.988
_diffrn_measured_fraction_theta_max 0.989
_diffrn_measurement_details
;
#__ type_ start__ end____ width___ exp.time_
1 omega 43.00 72.00 1.0000 4.0000
omega____ theta____ kappa____ phi______ frames
- 110.0000 -25.0000 90.0000 29
#__ type_ start__ end____ width___ exp.time_
2 omega 37.00 71.00 1.0000 4.0000
omega____ theta____ kappa____ phi______ frames
- 110.0000 -25.0000 -90.0000 34
#__ type_ start__ end____ width___ exp.time_
3 omega -21.00 65.00 1.0000 2.0000
omega____ theta____ kappa____ phi______ frames
- 0.0000 57.0000 -150.0000 86
#__ type_ start__ end____ width___ exp.time_
4 omega -123.00 -25.00 1.0000 2.0000
omega____ theta____ kappa____ phi______ frames
- -55.0000 -77.0000 -180.0000 98
#__ type_ start__ end____ width___ exp.time_
5 omega -17.00 79.00 1.0000 2.0000
omega____ theta____ kappa____ phi______ frames
- 55.0000 -99.0000 -60.0000 96
#__ type_ start__ end____ width___ exp.time_
6 omega 25.00 124.00 1.0000 2.0000
omega____ theta____ kappa____ phi______ frames
- 55.0000 77.0000 30.0000 99
#__ type_ start__ end____ width___ exp.time_
7 omega -2.00 90.00 1.0000 2.0000
omega____ theta____ kappa____ phi______ frames
- 55.0000 -125.0000 150.0000 92
#__ type_ start__ end____ width___ exp.time_
8 omega -23.00 3.00 1.0000 4.0000
omega____ theta____ kappa____ phi______ frames
- -64.0000 64.0000 -30.0000 26
#__ type_ start__ end____ width___ exp.time_
9 omega -87.00 -62.00 1.0000 4.0000
omega____ theta____ kappa____ phi______ frames
- -64.0000 64.0000 -30.0000 25
#__ type_ start__ end____ width___ exp.time_
10 omega 90.00 175.00 1.0000 4.0000
omega____ theta____ kappa____ phi______ frames
- 110.0000 25.0000 -120.0000 85
#__ type_ start__ end____ width___ exp.time_
11 omega 37.00 62.00 1.0000 4.0000
omega____ theta____ kappa____ phi______ frames
- 110.0000 -25.0000 -30.0000 25
#__ type_ start__ end____ width___ exp.time_
12 omega 41.00 67.00 1.0000 4.0000
omega____ theta____ kappa____ phi______ frames
- 110.0000 -25.0000 120.0000 26
#__ type_ start__ end____ width___ exp.time_
13 omega 38.00 145.00 1.0000 4.0000
omega____ theta____ kappa____ phi______ frames
- 110.0000 -92.0000 -150.0000 107
#__ type_ start__ end____ width___ exp.time_
14 omega 43.00 83.00 1.0000 4.0000
omega____ theta____ kappa____ phi______ frames
- 110.0000 -50.0000 30.0000 40
#__ type_ start__ end____ width___ exp.time_
15 omega 39.00 66.00 1.0000 4.0000
omega____ theta____ kappa____ phi______ frames
- 110.0000 -25.0000 -120.0000 27
#__ type_ start__ end____ width___ exp.time_
16 omega 78.00 177.00 1.0000 4.0000
omega____ theta____ kappa____ phi______ frames
- 110.0000 25.0000 150.0000 99
#__ type_ start__ end____ width___ exp.time_
17 omega 37.00 71.00 1.0000 4.0000
omega____ theta____ kappa____ phi______ frames
- 110.0000 -25.0000 -150.0000 34
#__ type_ start__ end____ width___ exp.time_
18 omega 121.00 147.00 1.0000 4.0000
omega____ theta____ kappa____ phi______ frames
- 110.0000 -92.0000 150.0000 26
#__ type_ start__ end____ width___ exp.time_
19 omega 39.00 105.00 1.0000 4.0000
omega____ theta____ kappa____ phi______ frames
- 110.0000 -92.0000 150.0000 66
#__ type_ start__ end____ width___ exp.time_
20 omega 38.00 71.00 1.0000 4.0000
omega____ theta____ kappa____ phi______ frames
- 110.0000 -38.0000 -180.0000 33
#__ type_ start__ end____ width___ exp.time_
21 omega 38.00 64.00 1.0000 4.0000
omega____ theta____ kappa____ phi______ frames
- 110.0000 -38.0000 0.0000 26
;
_diffrn_measurement_device 'kappa diffractometer'
_diffrn_measurement_device_type 'Xcalibur, Sapphire3, Gemini ultra'
_diffrn_measurement_method '\w scans'
_diffrn_orient_matrix_UB_11 0.1677423000
_diffrn_orient_matrix_UB_12 0.0073013000
_diffrn_orient_matrix_UB_13 0.0060147000
_diffrn_orient_matrix_UB_21 -0.0374310000
_diffrn_orient_matrix_UB_22 0.0738885000
_diffrn_orient_matrix_UB_23 -0.0672742000
_diffrn_orient_matrix_UB_31 0.0291136000
_diffrn_orient_matrix_UB_32 0.0530523000
_diffrn_orient_matrix_UB_33 0.0929544000
_diffrn_radiation_monochromator mirror
_diffrn_radiation_probe x-ray
_diffrn_radiation_type CuK\a
_diffrn_radiation_wavelength 1.5418
_diffrn_reflns_av_R_equivalents 0.0295
_diffrn_reflns_av_unetI/netI 0.0260
_diffrn_reflns_limit_h_max 11
_diffrn_reflns_limit_h_min -11
_diffrn_reflns_limit_k_max 20
_diffrn_reflns_limit_k_min -20
_diffrn_reflns_limit_l_max 16
_diffrn_reflns_limit_l_min -14
_diffrn_reflns_number 10945
_diffrn_reflns_theta_full 66.50
_diffrn_reflns_theta_max 67.47
_diffrn_reflns_theta_min 5.65
_diffrn_source 'sealed X-ray tube'
_diffrn_source_current 35
_diffrn_source_power 1.75
_diffrn_source_target Cu
_diffrn_source_voltage 50
_exptl_absorpt_coefficient_mu 1.045
_exptl_absorpt_correction_T_max 1.00000
_exptl_absorpt_correction_T_min 0.68100
_exptl_absorpt_correction_type multi-scan
_exptl_absorpt_process_details
;
CrysAlisPro, Agilent Technologies,
Version 1.171.35.19 (release 27-10-2011 CrysAlis171 .NET)
(compiled Oct 27 2011,15:02:11)
Empirical absorption correction using spherical harmonics,
implemented in SCALE3 ABSPACK scaling algorithm.
;
_exptl_crystal_colour colourless
_exptl_crystal_colour_primary colourless
_exptl_crystal_density_diffrn 1.220
_exptl_crystal_density_method 'not measured'
_exptl_crystal_description plate
_exptl_crystal_F_000 816
_exptl_crystal_size_max 0.32
_exptl_crystal_size_mid 0.18
_exptl_crystal_size_min 0.07
_refine_diff_density_max 0.238
_refine_diff_density_min -0.225
_refine_diff_density_rms 0.033
_refine_ls_extinction_method none
_refine_ls_goodness_of_fit_ref 1.006
_refine_ls_hydrogen_treatment constr
_refine_ls_matrix_type full
_refine_ls_number_parameters 262
_refine_ls_number_reflns 3742
_refine_ls_number_restraints 0
_refine_ls_restrained_S_all 1.006
_refine_ls_R_factor_all 0.0344
_refine_ls_R_factor_gt 0.0318
_refine_ls_shift/su_max 0.000
_refine_ls_shift/su_mean 0.000
_refine_ls_structure_factor_coef Fsqd
_refine_ls_weighting_details 'calc w=1/[\s^2^(Fo^2^)+(0.0453P)^2^+0.5453P] where P=(Fo^2^+2Fc^2^)/3'
_refine_ls_weighting_scheme calc
_refine_ls_wR_factor_gt 0.0839
_refine_ls_wR_factor_ref 0.0860
_reflns_number_gt 3462
_reflns_number_total 3742
_reflns_threshold_expression >2sigma(I)
_cod_data_source_file 1000001.cif
_cod_data_source_block PCOD1000001
_cod_depositor_comments
;
The following automatic conversions were performed:

data item '_symmetry_cell_setting' value 'Monoclinic' was changed to
'monoclinic' in accordance with the built-in table derived from the
CIF Core dictionary named 'cif_core.dic' version 2.4.5 last updated
on 2014-11-21.

Automatic conversion script
Id: cif_fix_values 6909 2019-04-08 15:41:33Z antanas 
;
_cod_original_sg_symbol_H-M P2(1)/c
_cod_database_code 7233502
_reflns_odcompleteness_completeness 99.48
_reflns_odcompleteness_iscentric 1
_reflns_odcompleteness_theta 68.13

loop_
_space_group_symop_id
_space_group_symop_operation_xyz
1 'x, y, z'
2 '-x, y+1/2, -z+1/2'
3 '-x, -y, -z'
4 'x, -y-1/2, z-1/2'

loop_
_atom_site_label
_atom_site_type_symbol
_atom_site_fract_x
_atom_site_fract_y
_atom_site_fract_z
_atom_site_U_iso_or_equiv
_atom_site_adp_type
_atom_site_occupancy
_atom_site_symmetry_multiplicity
_atom_site_calc_flag
_atom_site_refinement_flags
_atom_site_disorder_assembly
_atom_site_disorder_group
Si1 Si 0.41885(3) 0.101152(18) 0.22489(2) 0.02516(11) Uani 1 1 d . . .
C1 C 0.25093(13) 0.05289(7) 0.24540(9) 0.0279(2) Uani 1 1 d . . .
H1 H 0.2007 0.0705 0.2908 0.033 Uiso 1 1 calc R . .
C2 C 0.21173(12) -0.01114(7) 0.18563(8) 0.0246(2) Uani 1 1 d . . .
C3 C 0.30702(12) -0.02462(7) 0.11710(8) 0.0243(2) Uani 1 1 d . . .
C4 C 0.42128(13) 0.02728(7) 0.12788(8) 0.0268(2) Uani 1 1 d . . .
H4 H 0.4919 0.0262 0.0916 0.032 Uiso 1 1 calc R . .
C11 C 0.38584(13) 0.20414(7) 0.17427(9) 0.0265(2) Uani 1 1 d . . .
C12 C 0.26825(14) 0.21865(8) 0.08610(10) 0.0349(3) Uani 1 1 d . . .
H12 H 0.2068 0.1760 0.0525 0.042 Uiso 1 1 calc R . .
C13 C 0.24016(16) 0.29454(9) 0.04712(11) 0.0422(3) Uani 1 1 d . . .
H13 H 0.1590 0.3035 -0.0124 0.051 Uiso 1 1 calc R . .
C14 C 0.32978(16) 0.35722(8) 0.09442(11) 0.0392(3) Uani 1 1 d . . .
H14 H 0.3102 0.4091 0.0677 0.047 Uiso 1 1 calc R . .
C15 C 0.44772(15) 0.34387(8) 0.18063(10) 0.0348(3) Uani 1 1 d . . .
H15 H 0.5104 0.3866 0.2128 0.042 Uiso 1 1 calc R . .
C16 C 0.47507(13) 0.26822(7) 0.22049(9) 0.0294(3) Uani 1 1 d . . .
H16 H 0.5560 0.2599 0.2803 0.035 Uiso 1 1 calc R . .
C21 C 0.08915(12) -0.06656(7) 0.19003(8) 0.0254(2) Uani 1 1 d . . .
C22 C -0.04411(14) -0.03650(8) 0.20188(9) 0.0316(3) Uani 1 1 d . . .
H22 H -0.0569 0.0191 0.2048 0.038 Uiso 1 1 calc R . .
C23 C -0.15834(15) -0.08671(9) 0.20949(11) 0.0391(3) Uani 1 1 d . . .
H23 H -0.2483 -0.0653 0.2176 0.047 Uiso 1 1 calc R . .
C24 C -0.14123(15) -0.16786(9) 0.20531(10) 0.0393(3) Uani 1 1 d . . .
H24 H -0.2194 -0.2023 0.2102 0.047 Uiso 1 1 calc R . .
C25 C -0.00986(15) -0.19847(8) 0.19403(9) 0.0347(3) Uani 1 1 d . . .
H25 H 0.0023 -0.2542 0.1914 0.042 Uiso 1 1 calc R . .
C26 C 0.10469(13) -0.14841(7) 0.18647(8) 0.0291(3) Uani 1 1 d . . .
H26 H 0.1946 -0.1703 0.1788 0.035 Uiso 1 1 calc R . .
C31 C 0.27913(13) -0.09129(7) 0.04476(8) 0.0248(2) Uani 1 1 d . . .
C32 C 0.13548(14) -0.10816(7) -0.02017(9) 0.0297(3) Uani 1 1 d . . .
H32 H 0.0516 -0.0764 -0.0192 0.036 Uiso 1 1 calc R . .
C33 C 0.11430(15) -0.17116(8) -0.08635(9) 0.0356(3) Uani 1 1 d . . .
H33 H 0.0165 -0.1815 -0.1315 0.043 Uiso 1 1 calc R . .
C34 C 0.23467(16) -0.21885(8) -0.08688(9) 0.0364(3) Uani 1 1 d . . .
H34 H 0.2190 -0.2627 -0.1310 0.044 Uiso 1 1 calc R . .
C35 C 0.37833(15) -0.20268(8) -0.02297(9) 0.0334(3) Uani 1 1 d . . .
H35 H 0.4614 -0.2353 -0.0234 0.040 Uiso 1 1 calc R . .
C36 C 0.40032(13) -0.13877(7) 0.04161(8) 0.0276(2) Uani 1 1 d . . .
H36 H 0.4993 -0.1271 0.0843 0.033 Uiso 1 1 calc R . .
C41 C 0.58992(14) 0.09499(7) 0.33795(9) 0.0291(3) Uani 1 1 d . . .
C42 C 0.73484(16) 0.09800(8) 0.32814(11) 0.0398(3) Uani 1 1 d . . .
H42 H 0.7458 0.1050 0.2639 0.048 Uiso 1 1 calc R . .
C43 C 0.86273(17) 0.09093(10) 0.41059(13) 0.0508(4) Uani 1 1 d . . .
H43 H 0.9603 0.0927 0.4024 0.061 Uiso 1 1 calc R . .
C44 C 0.84897(18) 0.08129(9) 0.50453(12) 0.0503(4) Uani 1 1 d . . .
H44 H 0.9368 0.0769 0.5610 0.060 Uiso 1 1 calc R . .
C45 C 0.70698(19) 0.07812(9) 0.51601(11) 0.0471(4) Uani 1 1 d . . .
H45 H 0.6970 0.0715 0.5805 0.056 Uiso 1 1 calc R . .
C46 C 0.57874(16) 0.08461(8) 0.43333(10) 0.0380(3) Uani 1 1 d . . .
H46 H 0.4815 0.0819 0.4420 0.046 Uiso 1 1 calc R . .

loop_
_atom_site_aniso_label
_atom_site_aniso_U_11
_atom_site_aniso_U_22
_atom_site_aniso_U_33
_atom_site_aniso_U_23
_atom_site_aniso_U_13
_atom_site_aniso_U_12
Si1 0.02472(18) 0.02390(18) 0.02767(18) -0.00266(11) 0.00933(13) -0.00281(11)
C1 0.0267(6) 0.0294(6) 0.0297(6) -0.0007(5) 0.0119(5) -0.0007(5)
C2 0.0226(5) 0.0254(6) 0.0253(5) 0.0035(4) 0.0065(4) 0.0014(4)
C3 0.0244(5) 0.0241(6) 0.0236(5) 0.0020(4) 0.0064(4) 0.0015(4)
C4 0.0278(6) 0.0261(6) 0.0283(6) -0.0008(5) 0.0114(5) -0.0009(5)
C11 0.0240(5) 0.0267(6) 0.0304(6) -0.0030(5) 0.0107(5) -0.0004(4)
C12 0.0290(6) 0.0331(7) 0.0385(7) -0.0040(5) 0.0045(5) -0.0030(5)
C13 0.0372(7) 0.0428(8) 0.0394(7) 0.0045(6) 0.0017(6) 0.0062(6)
C14 0.0467(8) 0.0282(6) 0.0464(7) 0.0044(6) 0.0197(6) 0.0050(6)
C15 0.0381(7) 0.0271(6) 0.0420(7) -0.0066(5) 0.0166(6) -0.0063(5)
C16 0.0276(6) 0.0305(6) 0.0302(6) -0.0043(5) 0.0094(5) -0.0022(5)
C21 0.0242(5) 0.0293(6) 0.0215(5) 0.0029(4) 0.0052(4) -0.0022(5)
C22 0.0284(6) 0.0337(6) 0.0337(6) 0.0022(5) 0.0111(5) -0.0008(5)
C23 0.0264(6) 0.0482(8) 0.0451(8) 0.0043(6) 0.0146(6) -0.0020(6)
C24 0.0316(7) 0.0444(8) 0.0418(7) 0.0057(6) 0.0111(6) -0.0126(6)
C25 0.0367(7) 0.0305(6) 0.0341(6) 0.0061(5) 0.0068(5) -0.0061(5)
C26 0.0260(6) 0.0313(6) 0.0286(6) 0.0057(5) 0.0067(5) 0.0003(5)
C31 0.0279(6) 0.0245(6) 0.0232(5) 0.0027(4) 0.0094(5) -0.0019(4)
C32 0.0278(6) 0.0323(6) 0.0277(6) -0.0003(5) 0.0066(5) 0.0016(5)
C33 0.0332(6) 0.0402(7) 0.0295(6) -0.0060(5) 0.0041(5) -0.0055(5)
C34 0.0444(7) 0.0322(7) 0.0325(6) -0.0081(5) 0.0120(6) -0.0046(6)
C35 0.0360(7) 0.0320(6) 0.0347(6) -0.0020(5) 0.0145(5) 0.0034(5)
C36 0.0268(6) 0.0295(6) 0.0267(6) 0.0000(5) 0.0088(5) -0.0014(5)
C41 0.0309(6) 0.0234(6) 0.0311(6) -0.0022(5) 0.0066(5) -0.0008(5)
C42 0.0326(7) 0.0452(8) 0.0409(8) -0.0012(6) 0.0104(6) -0.0007(6)
C43 0.0317(7) 0.0544(9) 0.0596(10) -0.0040(7) 0.0044(7) 0.0002(6)
C44 0.0483(9) 0.0403(8) 0.0451(8) -0.0025(6) -0.0105(7) 0.0040(7)
C45 0.0627(10) 0.0398(8) 0.0320(7) 0.0000(6) 0.0051(7) -0.0006(7)
C46 0.0425(7) 0.0359(7) 0.0351(7) -0.0013(5) 0.0113(6) -0.0019(6)

loop_
_atom_type_symbol
_atom_type_description
_atom_type_scat_dispersion_real
_atom_type_scat_dispersion_imag
_atom_type_scat_source
C C 0.0181 0.0091 'International Tables Vol C Tables 4.2.6.8 and 6.1.1.4'
H H 0.0000 0.0000 'International Tables Vol C Tables 4.2.6.8 and 6.1.1.4'
Si Si 0.2541 0.3302 'International Tables Vol C Tables 4.2.6.8 and 6.1.1.4'

loop_
_geom_angle_atom_site_label_1
_geom_angle_atom_site_label_2
_geom_angle_atom_site_label_3
_geom_angle
_geom_angle_site_symmetry_1
_geom_angle_site_symmetry_3
C1 Si1 C11 114.90(5) . .
C1 Si1 C41 111.98(6) . .
C4 Si1 C1 91.33(5) . .
C4 Si1 C11 112.46(5) . .
C4 Si1 C41 112.85(5) . .
C11 Si1 C41 111.84(5) . .
C2 C1 Si1 109.29(8) . .
C1 C2 C3 114.85(10) . .
C1 C2 C21 122.57(10) . .
C21 C2 C3 122.51(10) . .
C4 C3 C2 115.20(10) . .
C4 C3 C31 122.18(10) . .
C31 C3 C2 122.60(10) . .
C3 C4 Si1 109.28(8) . .
C12 C11 Si1 119.53(9) . .
C16 C11 Si1 122.71(9) . .
C16 C11 C12 117.76(11) . .
C13 C12 C11 120.87(12) . .
C14 C13 C12 120.35(13) . .
C15 C14 C13 119.62(12) . .
C14 C15 C16 120.20(12) . .
C15 C16 C11 121.18(12) . .
C22 C21 C2 119.65(11) . .
C26 C21 C2 122.19(10) . .
C26 C21 C22 118.11(11) . .
C23 C22 C21 121.02(12) . .
C24 C23 C22 120.07(12) . .
C25 C24 C23 119.59(12) . .
C24 C25 C26 120.50(12) . .
C25 C26 C21 120.72(11) . .
C32 C31 C3 122.18(11) . .
C32 C31 C36 118.66(11) . .
C36 C31 C3 119.16(10) . .
C33 C32 C31 120.33(12) . .
C34 C33 C32 120.35(12) . .
C33 C34 C35 119.99(12) . .
C34 C35 C36 119.74(12) . .
C35 C36 C31 120.90(11) . .
C42 C41 Si1 120.21(10) . .
C46 C41 Si1 122.08(10) . .
C46 C41 C42 117.67(12) . .
C43 C42 C41 121.04(14) . .
C44 C43 C42 120.30(15) . .
C43 C44 C45 119.67(13) . .
C44 C45 C46 120.06(14) . .
C45 C46 C41 121.26(14) . .

loop_
_geom_bond_atom_site_label_1
_geom_bond_atom_site_label_2
_geom_bond_distance
_geom_bond_site_symmetry_2
Si1 C1 1.8616(12) .
Si1 C4 1.8574(12) .
Si1 C11 1.8694(12) .
Si1 C41 1.8720(13) .
C1 C2 1.3501(17) .
C2 C3 1.5178(15) .
C2 C21 1.4908(15) .
C3 C4 1.3488(16) .
C3 C31 1.4874(16) .
C11 C12 1.3984(17) .
C11 C16 1.3959(17) .
C12 C13 1.387(2) .
C13 C14 1.384(2) .
C14 C15 1.379(2) .
C15 C16 1.3876(18) .
C21 C22 1.3961(17) .
C21 C26 1.3928(17) .
C22 C23 1.3890(18) .
C23 C24 1.383(2) .
C24 C25 1.380(2) .
C25 C26 1.3896(17) .
C31 C32 1.3936(17) .
C31 C36 1.3949(17) .
C32 C33 1.3887(18) .
C33 C34 1.3806(19) .
C34 C35 1.3861(19) .
C35 C36 1.3861(17) .
C41 C42 1.3973(19) .
C41 C46 1.3923(19) .
C42 C43 1.386(2) .
C43 C44 1.380(2) .
C44 C45 1.380(2) .
C45 C46 1.389(2) .

loop_
_geom_torsion_atom_site_label_1
_geom_torsion_atom_site_label_2
_geom_torsion_atom_site_label_3
_geom_torsion_atom_site_label_4
_geom_torsion
_geom_torsion_site_symmetry_1
_geom_torsion_site_symmetry_2
_geom_torsion_site_symmetry_3
_geom_torsion_site_symmetry_4
Si1 C1 C2 C3 -2.26(12) . . . .
Si1 C1 C2 C21 174.93(8) . . . .
Si1 C11 C12 C13 179.47(11) . . . .
Si1 C11 C16 C15 179.75(9) . . . .
Si1 C41 C42 C43 -177.87(11) . . . .
Si1 C41 C46 C45 178.31(11) . . . .
C1 Si1 C4 C3 0.01(9) . . . .
C1 Si1 C11 C12 -54.91(11) . . . .
C1 Si1 C11 C16 125.63(10) . . . .
C1 Si1 C41 C42 154.57(10) . . . .
C1 Si1 C41 C46 -23.16(12) . . . .
C1 C2 C3 C4 2.44(15) . . . .
C1 C2 C3 C31 -178.94(10) . . . .
C1 C2 C21 C22 40.68(16) . . . .
C1 C2 C21 C26 -136.86(12) . . . .
C2 C3 C4 Si1 -1.25(12) . . . .
C2 C3 C31 C32 49.05(16) . . . .
C2 C3 C31 C36 -130.85(11) . . . .
C2 C21 C22 C23 -177.90(11) . . . .
C2 C21 C26 C25 177.88(11) . . . .
C3 C2 C21 C22 -142.35(11) . . . .
C3 C2 C21 C26 40.11(15) . . . .
C3 C31 C32 C33 -179.79(11) . . . .
C3 C31 C36 C35 178.36(11) . . . .
C4 Si1 C1 C2 1.32(9) . . . .
C4 Si1 C11 C12 47.78(11) . . . .
C4 Si1 C11 C16 -131.68(10) . . . .
C4 Si1 C41 C42 53.19(12) . . . .
C4 Si1 C41 C46 -124.54(11) . . . .
C4 C3 C31 C32 -132.43(13) . . . .
C4 C3 C31 C36 47.68(16) . . . .
C11 Si1 C1 C2 116.93(9) . . . .
C11 Si1 C4 C3 -117.72(9) . . . .
C11 Si1 C41 C42 -74.81(11) . . . .
C11 Si1 C41 C46 107.46(11) . . . .
C11 C12 C13 C14 0.9(2) . . . .
C12 C11 C16 C15 0.28(18) . . . .
C12 C13 C14 C15 0.1(2) . . . .
C13 C14 C15 C16 -0.9(2) . . . .
C14 C15 C16 C11 0.69(19) . . . .
C16 C11 C12 C13 -1.05(19) . . . .
C21 C2 C3 C4 -174.74(10) . . . .
C21 C2 C3 C31 3.88(16) . . . .
C21 C22 C23 C24 0.0(2) . . . .
C22 C21 C26 C25 0.31(17) . . . .
C22 C23 C24 C25 0.3(2) . . . .
C23 C24 C25 C26 -0.3(2) . . . .
C24 C25 C26 C21 -0.05(18) . . . .
C26 C21 C22 C23 -0.26(17) . . . .
C31 C3 C4 Si1 -179.88(8) . . . .
C31 C32 C33 C34 1.53(19) . . . .
C32 C31 C36 C35 -1.55(17) . . . .
C32 C33 C34 C35 -1.7(2) . . . .
C33 C34 C35 C36 0.3(2) . . . .
C34 C35 C36 C31 1.36(19) . . . .
C36 C31 C32 C33 0.11(18) . . . .
C41 Si1 C1 C2 -114.04(9) . . . .
C41 Si1 C4 C3 114.60(9) . . . .
C41 Si1 C11 C12 175.99(10) . . . .
C41 Si1 C11 C16 -3.47(12) . . . .
C41 C42 C43 C44 -0.5(2) . . . .
C42 C41 C46 C45 0.5(2) . . . .
C42 C43 C44 C45 0.5(2) . . . .
C43 C44 C45 C46 0.0(2) . . . .
C44 C45 C46 C41 -0.5(2) . . . .
C46 C41 C42 C43 0.0(2) . . . .
